data_7227905
loop_
_publ_author_name
'Gupta, Anoop K.'
'Tomar, Kapil'
'Bharadwaj, Parimal K.'

_publ_section_title
;
 Cd(ii) coordination polymers constructed with a flexible carboxylate
 linker and pyridyl co-linkers: variation in the network topologies and
 photoluminescence properties
;
_journal_issue 16
_journal_name_full CrystEngComm
_journal_page_first 2253
_journal_paper_doi 10.1039/C7CE00156H
_journal_volume 19
_journal_year 2017
_chemical_formula_moiety 'C62 H46 Cd3 N6 O16'
_chemical_formula_sum 'C62 H46 Cd3 N6 O16'
_chemical_formula_weight 1468.28
_space_group_crystal_system monoclinic
_space_group_IT_number 13
_space_group_name_Hall '-P 2yc'
_space_group_name_H-M_alt 'P 1 2/c 1'
_symmetry_space_group_name_Hall '-P 2yc'
_symmetry_space_group_name_H-M 'P 1 2/c 1'
_atom_sites_solution_hydrogens mixed
_atom_sites_solution_primary direct
_atom_sites_solution_secondary difmap
_audit_creation_method SHELXL-2016/4
_audit_update_record
;
2017-01-17 deposited with the CCDC.
2017-03-21 downloaded from the CCDC.
;
_cell_angle_alpha 90
_cell_angle_beta 120.402(17)
_cell_angle_gamma 90
_cell_formula_units_Z 2
_cell_length_a 16.164(5)
_cell_length_b 11.755(5)
_cell_length_c 20.199(4)
_cell_measurement_reflns_used 156
_cell_measurement_temperature 100(2)
_cell_measurement_theta_max 25.50
_cell_measurement_theta_min 2.09
_cell_volume 3310.2(19)
_computing_cell_refinement 'SAINT 6.45 ( Bruker, 2003)'
_computing_data_collection 'SMART 5.628 (Bruker, 2003)'
_computing_data_reduction 'SAINT 6.45 ( Bruker, 2003)'
_computing_molecular_graphics 'DIAMOND 2.1e'
_computing_structure_refinement 'SHELXL-2016/4 (Sheldrick, 2016)'
_computing_structure_solution 'SHELXT 2014/4 (Sheldrick, 2014)'
_diffrn_ambient_temperature 100(2)
_diffrn_measured_fraction_theta_full 0.999
_diffrn_measured_fraction_theta_max 0.999
_diffrn_measurement_device_type 'BRUKER SMART APEX'
_diffrn_measurement_method /w-scans
_diffrn_radiation_type MoK\a
_diffrn_radiation_wavelength 0.71069
_diffrn_reflns_av_R_equivalents 0.0759
_diffrn_reflns_av_unetI/netI 0.0834
_diffrn_reflns_Laue_measured_fraction_full 0.999
_diffrn_reflns_Laue_measured_fraction_max 0.999
_diffrn_reflns_limit_h_max 19
_diffrn_reflns_limit_h_min -19
_diffrn_reflns_limit_k_max 14
_diffrn_reflns_limit_k_min -14
_diffrn_reflns_limit_l_max 24
_diffrn_reflns_limit_l_min -24
_diffrn_reflns_number 24013
_diffrn_reflns_point_group_measured_fraction_full 0.999
_diffrn_reflns_point_group_measured_fraction_max 0.999
_diffrn_reflns_theta_full 25.240
_diffrn_reflns_theta_max 25.500
_diffrn_reflns_theta_min 2.090
_diffrn_source 'fine-focus sealed tube'
_exptl_absorpt_coefficient_mu 1.022
_exptl_absorpt_correction_T_max 0.847
_exptl_absorpt_correction_T_min 0.768
_exptl_absorpt_correction_type empirical
_exptl_absorpt_process_details SADABS
_exptl_crystal_colour colorless
_exptl_crystal_density_diffrn 1.473
_exptl_crystal_density_method 'not measured'
_exptl_crystal_description Block
_exptl_crystal_F_000 1464
_exptl_crystal_size_max 0.25
_exptl_crystal_size_mid 0.21
_exptl_crystal_size_min 0.17
_refine_diff_density_max 1.421
_refine_diff_density_min -0.873
_refine_diff_density_rms 0.169
_refine_ls_extinction_method none
_refine_ls_goodness_of_fit_ref 1.007
_refine_ls_hydrogen_treatment constr
_refine_ls_matrix_type full
_refine_ls_number_parameters 386
_refine_ls_number_reflns 6170
_refine_ls_number_restraints 64
_refine_ls_restrained_S_all 1.003
_refine_ls_R_factor_all 0.0961
_refine_ls_R_factor_gt 0.0593
_refine_ls_shift/su_max 0.001
_refine_ls_shift/su_mean 0.000
_refine_ls_structure_factor_coef Fsqd
_refine_ls_weighting_details 'w=1/[\s^2^(Fo^2^)+(0.1000P)^2^] where P=(Fo^2^+2Fc^2^)/3'
_refine_ls_weighting_scheme calc
_refine_ls_wR_factor_gt 0.1531
_refine_ls_wR_factor_ref 0.1683
_reflns_Friedel_coverage 0.000
_reflns_number_gt 4301
_reflns_number_total 6170
_reflns_threshold_expression 'I > 2\s(I)'
_cod_data_source_file c7ce00156h2.cif
_cod_data_source_block complex2
_cod_depositor_comments 'Adding full bibliography for 7227900--7227905.cif.'
_cod_database_code 7227905
_shelx_shelxl_version_number 2016/4
_shelx_space_group_comment
;
The symmetry employed for this shelxl refinement is uniquely defined
by the following loop, which should always be used as a source of
symmetry information in preference to the above space-group names.
They are only intended as comments.
;

loop_
_space_group_symop_operation_xyz
'x, y, z'
'-x, y, -z+1/2'
'-x, -y, -z'
'x, -y, z-1/2'

loop_
_atom_site_label
_atom_site_type_symbol
_atom_site_fract_x
_atom_site_fract_y
_atom_site_fract_z
_atom_site_U_iso_or_equiv
_atom_site_adp_type
_atom_site_occupancy
_atom_site_site_symmetry_order
_atom_site_calc_flag
_atom_site_refinement_flags_posn
_atom_site_refinement_flags_adp
_atom_site_refinement_flags_occupancy
CD1 Cd -0.08828(4) -0.00098(4) 0.88906(3) 0.01360(17) Uani 1 1 d . . .
CD2 Cd 0.500000 0.21012(6) 0.750000 0.0173(2) Uani 1 2 d S T P
O6 O 0.7098(4) 0.2662(4) 0.9211(3) 0.0294(13) Uani 1 1 d . . .
O2 O 0.0905(3) -0.0036(4) 0.7262(3) 0.0188(11) Uani 1 1 d . . .
O5 O 0.5598(4) 0.2090(4) 0.8801(3) 0.0272(12) Uani 1 1 d . . .
O7 O 0.4508(4) 0.1317(5) 1.0176(3) 0.0400(15) Uani 1 1 d . . .
O1 O 0.2260(3) 0.0510(4) 0.7337(2) 0.0201(11) Uani 1 1 d . . .
O3 O 0.0727(3) -0.0255(4) 0.9680(3) 0.0207(11) Uani 1 1 d . . .
O4 O 0.2008(3) 0.0261(4) 1.0766(2) 0.0202(11) Uani 1 1 d . . .
O1W O 0.3399(3) 0.2211(4) 0.7237(3) 0.0266(12) Uani 1 1 d . . .
H1WA H 0.326804 0.162281 0.741395 0.040 Uiso 1 1 d R U .
H1WB H 0.302091 0.224349 0.675339 0.040 Uiso 1 1 d R U .
N3 N 0.500000 0.0129(6) 0.750000 0.0192(19) Uani 1 2 d S T P
N2 N -0.0595(4) 0.1952(5) 0.9013(3) 0.0212(14) Uani 1 1 d . . .
C16 C 0.6437(6) 0.2337(6) 0.9313(4) 0.0229(17) Uani 1 1 d . U .
C15 C 0.6679(5) 0.2290(6) 1.0154(4) 0.0234(16) Uani 1 1 d . U .
C14 C 0.7596(5) 0.2608(6) 1.0715(4) 0.0275(17) Uani 1 1 d . U .
H14 H 0.803221 0.283477 1.056989 0.033 Uiso 1 1 calc R U .
C20 C -0.1067(6) 0.3726(6) 0.9293(4) 0.0298(18) Uani 1 1 d . U .
H20 H -0.136557 0.410235 0.952060 0.036 Uiso 1 1 calc R U .
C13 C 0.7883(6) 0.2595(6) 1.1496(4) 0.0314(18) Uani 1 1 d . U .
H13 H 0.850710 0.278475 1.186718 0.038 Uiso 1 1 calc R U .
C19 C -0.1003(6) 0.2552(6) 0.9318(4) 0.0290(19) Uani 1 1 d . U .
H19 H -0.126584 0.216170 0.956851 0.035 Uiso 1 1 calc R U .
C12 C 0.7219(6) 0.2297(7) 1.1699(4) 0.0334(19) Uani 1 1 d . U .
H12 H 0.739110 0.230775 1.221347 0.040 Uiso 1 1 calc R U .
C11 C 0.6317(6) 0.1987(7) 1.1159(4) 0.035(2) Uani 1 1 d . U .
H11 H 0.588516 0.178368 1.131415 0.042 Uiso 1 1 calc R U .
C10 C 0.6013(5) 0.1962(7) 1.0373(4) 0.0292(18) Uani 1 1 d . U .
C9 C 0.5025(5) 0.1558(7) 0.9792(4) 0.0319(19) Uani 1 1 d . U .
H9A H 0.469324 0.213985 0.940568 0.038 Uiso 1 1 calc R U .
H9B H 0.506732 0.087799 0.953885 0.038 Uiso 1 1 calc R U .
C5 C 0.3572(5) 0.0949(7) 0.9707(4) 0.0283(18) Uani 1 1 d . U .
C23 C -0.0208(6) 0.2529(6) 0.8676(5) 0.035(2) Uani 1 1 d . U .
H23 H 0.007436 0.212446 0.844604 0.041 Uiso 1 1 calc R U .
C4 C 0.3055(5) 0.0734(6) 1.0068(4) 0.0229(16) Uani 1 1 d . U .
H4 H 0.334187 0.083128 1.059590 0.027 Uiso 1 1 calc R U .
C6 C 0.3142(5) 0.0829(7) 0.8918(4) 0.0270(17) Uani 1 1 d . U .
H6 H 0.348592 0.098717 0.867384 0.032 Uiso 1 1 calc R U .
C24 C -0.0734(5) 0.5559(6) 0.8892(4) 0.0216(16) Uani 1 1 d . U .
C1 C 0.2193(5) 0.0471(6) 0.8493(4) 0.0198(15) Uani 1 1 d . U .
C21 C -0.0686(5) 0.4331(6) 0.8929(4) 0.0210(16) Uani 1 1 d . U .
C3 C 0.2122(5) 0.0377(5) 0.9649(4) 0.0158(10) Uani 1 1 d . U .
C2 C 0.1676(5) 0.0257(5) 0.8859(4) 0.0175(15) Uani 1 1 d . U .
H2 H 0.103615 0.003602 0.857571 0.021 Uiso 1 1 calc R U .
C8 C 0.1589(5) 0.0123(5) 1.0055(4) 0.0158(10) Uani 1 1 d . U .
C22 C -0.0203(6) 0.3711(7) 0.8646(5) 0.040(2) Uani 1 1 d . U .
H22 H 0.012252 0.408199 0.843904 0.048 Uiso 1 1 calc R U .
C7 C 0.1759(5) 0.0302(5) 0.7638(4) 0.0170(15) Uani 1 1 d . U .
C25 C -0.1347(5) 0.6170(6) 0.9066(4) 0.0296(18) Uani 1 1 d . U .
H25 H -0.173903 0.577513 0.920038 0.036 Uiso 1 1 calc R U .
C26 C -0.0220(6) 0.6255(6) 0.8671(4) 0.0306(18) Uani 1 1 d . U .
H26 H 0.018902 0.591842 0.852959 0.037 Uiso 1 1 calc R U .
C27 C 0.5813(5) -0.0472(6) 0.7782(4) 0.0237(17) Uani 1 1 d . U .
H27 H 0.638956 -0.007821 0.798192 0.028 Uiso 1 1 calc R U .
C28 C 0.5838(5) -0.1624(6) 0.7791(4) 0.0267(17) Uani 1 1 d . U .
H28 H 0.642991 -0.198338 0.799680 0.032 Uiso 1 1 calc R U .
C29 C 0.500000 -0.2306(9) 0.750000 0.017(2) Uani 1 2 d S TU P
C30 C 0.500000 -0.3540(7) 0.750000 0.018(2) Uani 1 2 d S TU P
C31 C 0.5750(6) -0.4106(6) 0.8069(4) 0.0317(19) Uani 1 1 d . U .
H31 H 0.626880 -0.371720 0.845915 0.038 Uiso 1 1 calc R U .
C32 C 0.5721(6) -0.5299(6) 0.8053(4) 0.0265(13) Uani 1 1 d . U .
H32 H 0.622759 -0.570011 0.844626 0.032 Uiso 1 1 calc R U .
N4 N 0.500000 -0.5870(7) 0.750000 0.0265(13) Uani 1 2 d S T P
C18 C -0.1381(5) 0.7338(6) 0.9043(4) 0.0262(17) Uani 1 1 d . U .
H18 H -0.179839 0.769953 0.916492 0.031 Uiso 1 1 calc R U .
C17 C -0.0292(6) 0.7428(6) 0.8652(4) 0.0295(18) Uani 1 1 d . U .
H17 H 0.006140 0.784885 0.849132 0.035 Uiso 1 1 calc R U .
N1 N -0.0852(4) 0.7982(5) 0.8858(3) 0.0199(13) Uani 1 1 d . . .

loop_
_atom_site_aniso_label
_atom_site_aniso_U_11
_atom_site_aniso_U_22
_atom_site_aniso_U_33
_atom_site_aniso_U_23
_atom_site_aniso_U_13
_atom_site_aniso_U_12
CD1 0.0235(3) 0.0084(3) 0.0121(3) 0.00011(19) 0.0113(2) -0.0011(2)
CD2 0.0291(5) 0.0083(4) 0.0172(4) 0.000 0.0137(3) 0.000
O6 0.033(3) 0.035(3) 0.027(3) 0.002(2) 0.020(3) -0.004(3)
O2 0.026(3) 0.018(3) 0.013(2) -0.003(2) 0.010(2) -0.005(2)
O5 0.035(3) 0.029(3) 0.015(3) -0.001(2) 0.011(3) 0.000(3)
O7 0.034(3) 0.076(4) 0.015(3) -0.009(3) 0.017(3) -0.025(3)
O1 0.032(3) 0.018(3) 0.017(2) 0.001(2) 0.017(2) -0.005(2)
O3 0.026(3) 0.022(3) 0.014(2) 0.002(2) 0.010(2) -0.001(2)
O4 0.027(3) 0.020(3) 0.015(3) -0.001(2) 0.012(2) -0.004(2)
O1W 0.030(3) 0.022(3) 0.029(3) 0.006(2) 0.016(2) 0.002(2)
N3 0.031(5) 0.011(4) 0.015(4) 0.000 0.011(4) 0.000
N2 0.033(4) 0.008(3) 0.022(3) -0.001(2) 0.013(3) -0.006(3)
C16 0.034(5) 0.013(4) 0.025(4) 0.003(3) 0.018(4) 0.002(3)
C15 0.029(4) 0.019(4) 0.024(4) 0.005(3) 0.014(3) 0.007(3)
C14 0.023(4) 0.036(5) 0.025(4) 0.003(3) 0.013(3) 0.002(3)
C20 0.048(5) 0.022(4) 0.028(4) 0.001(3) 0.025(4) 0.006(4)
C13 0.030(4) 0.033(5) 0.026(4) -0.004(4) 0.010(4) -0.002(4)
C19 0.045(5) 0.014(3) 0.044(5) 0.002(3) 0.034(4) 0.001(4)
C12 0.045(5) 0.033(5) 0.019(4) -0.009(3) 0.014(3) -0.011(4)
C11 0.037(4) 0.050(5) 0.024(4) -0.009(4) 0.019(3) -0.014(4)
C10 0.028(4) 0.036(5) 0.022(3) 0.001(4) 0.011(3) -0.010(4)
C9 0.030(4) 0.050(5) 0.020(4) -0.008(4) 0.016(3) -0.014(4)
C5 0.032(4) 0.038(5) 0.016(3) -0.010(3) 0.013(3) -0.018(4)
C23 0.050(6) 0.011(3) 0.062(6) -0.002(4) 0.043(5) -0.003(4)
C4 0.038(4) 0.016(4) 0.016(3) -0.005(3) 0.015(3) -0.012(3)
C6 0.029(4) 0.041(5) 0.019(3) -0.004(3) 0.017(3) -0.010(4)
C24 0.026(4) 0.017(3) 0.022(4) -0.002(3) 0.013(3) 0.004(3)
C1 0.029(4) 0.020(4) 0.014(3) -0.004(3) 0.013(3) -0.003(3)
C21 0.034(5) 0.008(3) 0.020(4) 0.001(3) 0.012(3) 0.005(3)
C3 0.030(3) 0.003(2) 0.019(2) -0.0012(19) 0.016(2) 0.000(2)
C2 0.029(4) 0.010(3) 0.018(3) 0.001(3) 0.015(3) -0.002(3)
C8 0.030(3) 0.003(2) 0.019(2) -0.0012(19) 0.016(2) 0.000(2)
C22 0.049(6) 0.022(4) 0.068(6) -0.001(4) 0.044(5) -0.006(4)
C7 0.028(4) 0.008(3) 0.020(3) 0.000(3) 0.015(3) -0.001(3)
C25 0.036(5) 0.014(4) 0.048(5) 0.004(4) 0.028(4) 0.002(3)
C26 0.043(5) 0.014(3) 0.045(5) -0.002(4) 0.030(4) -0.001(4)
C27 0.022(4) 0.024(4) 0.025(4) -0.006(3) 0.012(3) 0.001(3)
C28 0.031(4) 0.017(4) 0.033(4) 0.008(3) 0.017(4) -0.002(3)
C29 -0.001(4) 0.030(5) 0.017(5) 0.000 -0.001(4) 0.000
C30 0.045(6) -0.003(4) 0.014(5) 0.000 0.017(5) 0.000
C31 0.041(5) 0.018(4) 0.021(4) -0.005(3) 0.005(4) -0.006(4)
C32 0.036(4) 0.009(3) 0.028(3) 0.007(3) 0.012(3) 0.002(3)
N4 0.036(4) 0.009(3) 0.028(3) 0.007(3) 0.012(3) 0.002(3)
C18 0.029(4) 0.019(4) 0.035(4) 0.002(3) 0.019(4) 0.003(3)
C17 0.038(5) 0.016(4) 0.041(5) -0.001(3) 0.024(4) -0.004(4)
N1 0.024(3) 0.013(3) 0.020(3) 0.000(3) 0.008(3) 0.000(3)

loop_
_atom_type_symbol
_atom_type_description
_atom_type_scat_dispersion_real
_atom_type_scat_dispersion_imag
_atom_type_scat_source
C C 0.0033 0.0016 'International Tables Vol C Tables 4.2.6.8 and 6.1.1.4'
H H 0.0000 0.0000 'International Tables Vol C Tables 4.2.6.8 and 6.1.1.4'
Cd Cd -0.8075 1.2024 'International Tables Vol C Tables 4.2.6.8 and 6.1.1.4'
N N 0.0061 0.0033 'International Tables Vol C Tables 4.2.6.8 and 6.1.1.4'
O O 0.0106 0.0060 'International Tables Vol C Tables 4.2.6.8 and 6.1.1.4'

loop_
_geom_angle_atom_site_label_1
_geom_angle_atom_site_label_2
_geom_angle_atom_site_label_3
_geom_angle
_geom_angle_site_symmetry_1
_geom_angle_site_symmetry_3
O4 CD1 O3 125.27(16) 3_557 .
O4 CD1 O2 134.44(17) 3_557 2_556
O3 CD1 O2 97.64(17) . 2_556
O4 CD1 N2 104.05(18) 3_557 .
O3 CD1 N2 87.43(19) . .
O2 CD1 N2 91.17(17) 2_556 .
O4 CD1 N1 84.84(18) 3_557 1_545
O3 CD1 N1 82.00(18) . 1_545
O2 CD1 N1 87.05(17) 2_556 1_545
N2 CD1 N1 168.9(2) . 1_545
O4 CD1 O1 83.27(16) 3_557 2_556
O3 CD1 O1 151.44(16) . 2_556
O2 CD1 O1 55.62(15) 2_556 2_556
N2 CD1 O1 83.71(18) . 2_556
N1 CD1 O1 104.13(17) 1_545 2_556
O4 CD1 C7 109.31(19) 3_557 2_556
O3 CD1 C7 124.80(19) . 2_556
O2 CD1 C7 27.77(18) 2_556 2_556
N2 CD1 C7 87.03(19) . 2_556
N1 CD1 C7 96.33(19) 1_545 2_556
O1 CD1 C7 27.85(17) 2_556 2_556
O5 CD2 O5 179.3(3) 2_656 .
O5 CD2 N3 89.66(13) 2_656 .
O5 CD2 N3 89.66(13) . .
O5 CD2 O1W 87.97(17) 2_656 .
O5 CD2 O1W 92.06(17) . .
N3 CD2 O1W 93.11(12) . .
O5 CD2 O1W 92.06(17) 2_656 2_656
O5 CD2 O1W 87.98(17) . 2_656
N3 CD2 O1W 93.11(12) . 2_656
O1W CD2 O1W 173.8(2) . 2_656
O5 CD2 N4 90.34(13) 2_656 1_565
O5 CD2 N4 90.34(13) . 1_565
N3 CD2 N4 180.0 . 1_565
O1W CD2 N4 86.89(12) . 1_565
O1W CD2 N4 86.89(12) 2_656 1_565
C7 O2 CD1 93.3(4) . 2_556
C16 O5 CD2 126.5(4) . .
C5 O7 C9 115.2(5) . .
C7 O1 CD1 87.9(4) . 2_556
C8 O3 CD1 152.1(4) . .
C8 O4 CD1 106.4(4) . 3_557
CD2 O1W H1WA 109.7 . .
CD2 O1W H1WB 109.2 . .
H1WA O1W H1WB 109.3 . .
C27 N3 C27 116.3(9) . 2_656
C27 N3 CD2 121.8(4) . .
C27 N3 CD2 121.8(4) 2_656 .
C19 N2 C23 116.5(6) . .
C19 N2 CD1 117.3(5) . .
C23 N2 CD1 124.9(5) . .
O6 C16 O5 126.5(6) . .
O6 C16 C15 115.7(6) . .
O5 C16 C15 117.7(6) . .
C14 C15 C10 119.2(6) . .
C14 C15 C16 117.6(6) . .
C10 C15 C16 123.3(6) . .
C15 C14 C13 121.8(7) . .
C15 C14 H14 119.1 . .
C13 C14 H14 119.1 . .
C21 C20 C19 119.4(7) . .
C21 C20 H20 120.3 . .
C19 C20 H20 120.3 . .
C12 C13 C14 118.4(7) . .
C12 C13 H13 120.8 . .
C14 C13 H13 120.8 . .
N2 C19 C20 124.4(7) . .
N2 C19 H19 117.8 . .
C20 C19 H19 117.8 . .
C11 C12 C13 120.8(7) . .
C11 C12 H12 119.6 . .
C13 C12 H12 119.6 . .
C12 C11 C10 122.3(7) . .
C12 C11 H11 118.9 . .
C10 C11 H11 118.9 . .
C11 C10 C15 117.6(7) . .
C11 C10 C9 121.0(6) . .
C15 C10 C9 121.4(6) . .
O7 C9 C10 108.8(6) . .
O7 C9 H9A 109.9 . .
C10 C9 H9A 109.9 . .
O7 C9 H9B 109.9 . .
C10 C9 H9B 109.9 . .
H9A C9 H9B 108.3 . .
C4 C5 C6 120.1(7) . .
C4 C5 O7 116.0(6) . .
C6 C5 O7 123.8(6) . .
N2 C23 C22 123.3(7) . .
N2 C23 H23 118.3 . .
C22 C23 H23 118.3 . .
C3 C4 C5 120.1(6) . .
C3 C4 H4 119.9 . .
C5 C4 H4 119.9 . .
C5 C6 C1 119.7(6) . .
C5 C6 H6 120.2 . .
C1 C6 H6 120.2 . .
C26 C24 C25 113.0(7) . .
C26 C24 C21 125.3(6) . .
C25 C24 C21 121.7(6) . .
C6 C1 C2 119.9(6) . .
C6 C1 C7 118.3(6) . .
C2 C1 C7 121.7(6) . .
C20 C21 C22 116.6(7) . .
C20 C21 C24 121.1(6) . .
C22 C21 C24 122.1(7) . .
C4 C3 C2 120.7(6) . .
C4 C3 C8 119.0(6) . .
C2 C3 C8 120.3(6) . .
C3 C2 C1 119.4(7) . .
C3 C2 H2 120.3 . .
C1 C2 H2 120.3 . .
O4 C8 O3 121.3(6) . .
O4 C8 C3 118.6(6) . .
O3 C8 C3 120.1(6) . .
C21 C22 C23 119.4(7) . .
C21 C22 H22 120.3 . .
C23 C22 H22 120.3 . .
O2 C7 O1 123.2(6) . .
O2 C7 C1 117.8(6) . .
O1 C7 C1 119.1(6) . .
O2 C7 CD1 58.9(3) . 2_556
O1 C7 CD1 64.3(3) . 2_556
C1 C7 CD1 176.6(5) . 2_556
C18 C25 C24 121.6(7) . .
C18 C25 H25 119.2 . .
C24 C25 H25 119.2 . .
C17 C26 C24 122.6(7) . .
C17 C26 H26 118.7 . .
C24 C26 H26 118.7 . .
N3 C27 C28 123.3(7) . .
N3 C27 H27 118.3 . .
C28 C27 H27 118.3 . .
C27 C28 C29 122.9(7) . .
C27 C28 H28 118.5 . .
C29 C28 H28 118.5 . .
C28 C29 C28 111.2(9) 2_656 .
C28 C29 C30 124.4(5) 2_656 .
C28 C29 C30 124.4(5) . .
C31 C30 C31 120.9(9) 2_656 .
C31 C30 C29 119.5(4) 2_656 .
C31 C30 C29 119.5(4) . .
C30 C31 C32 117.9(7) . .
C30 C31 H31 121.0 . .
C32 C31 H31 121.0 . .
N4 C32 C31 122.2(7) . .
N4 C32 H32 118.9 . .
C31 C32 H32 118.9 . .
C32 N4 C32 118.8(9) . 2_656
C32 N4 CD2 120.6(4) . 1_545
C32 N4 CD2 120.6(4) 2_656 1_545
N1 C18 C25 124.0(7) . .
N1 C18 H18 118.0 . .
C25 C18 H18 118.0 . .
N1 C17 C26 122.5(7) . .
N1 C17 H17 118.7 . .
C26 C17 H17 118.7 . .
C18 N1 C17 116.2(6) . .
C18 N1 CD1 122.4(5) . 1_565
C17 N1 CD1 121.4(5) . 1_565

loop_
_geom_bond_atom_site_label_1
_geom_bond_atom_site_label_2
_geom_bond_distance
_geom_bond_site_symmetry_2
CD1 O4 2.270(5) 3_557
CD1 O3 2.279(5) .
CD1 O2 2.310(4) 2_556
CD1 N2 2.341(6) .
CD1 N1 2.363(6) 1_545
CD1 O1 2.427(5) 2_556
CD1 C7 2.693(7) 2_556
CD2 O5 2.296(4) 2_656
CD2 O5 2.296(4) .
CD2 N3 2.318(7) .
CD2 O1W 2.367(5) .
CD2 O1W 2.367(5) 2_656
CD2 N4 2.384(8) 1_565
O6 C16 1.247(8) .
O2 C7 1.257(8) .
O2 CD1 2.310(4) 2_556
O5 C16 1.254(9) .
O7 C5 1.387(8) .
O7 C9 1.427(8) .
O1 C7 1.259(8) .
O1 CD1 2.427(5) 2_556
O3 C8 1.282(8) .
O4 C8 1.249(8) .
O4 CD1 2.270(5) 3_557
O1W H1WA 0.8522 .
O1W H1WB 0.8520 .
N3 C27 1.339(8) .
N3 C27 1.339(8) 2_656
N2 C19 1.313(9) .
N2 C23 1.322(9) .
C16 C15 1.539(9) .
C15 C14 1.386(10) .
C15 C10 1.409(10) .
C14 C13 1.400(10) .
C14 H14 0.9300 .
C20 C21 1.373(9) .
C20 C19 1.383(10) .
C20 H20 0.9300 .
C13 C12 1.374(10) .
C13 H13 0.9300 .
C19 H19 0.9300 .
C12 C11 1.356(10) .
C12 H12 0.9300 .
C11 C10 1.405(9) .
C11 H11 0.9300 .
C10 C9 1.502(10) .
C9 H9A 0.9700 .
C9 H9B 0.9700 .
C5 C4 1.382(9) .
C5 C6 1.387(9) .
C23 C22 1.391(11) .
C23 H23 0.9300 .
C4 C3 1.370(9) .
C4 H4 0.9300 .
C6 C1 1.390(10) .
C6 H6 0.9300 .
C24 C26 1.393(10) .
C24 C25 1.405(9) .
C24 C21 1.445(10) .
C1 C2 1.391(9) .
C1 C7 1.512(9) .
C21 C22 1.384(10) .
C3 C2 1.387(9) .
C3 C8 1.490(9) .
C2 H2 0.9300 .
C22 H22 0.9300 .
C7 CD1 2.693(7) 2_556
C25 C18 1.373(10) .
C25 H25 0.9300 .
C26 C17 1.382(10) .
C26 H26 0.9300 .
C27 C28 1.355(10) .
C27 H27 0.9300 .
C28 C29 1.421(9) .
C28 H28 0.9300 .
C29 C28 1.421(9) 2_656
C29 C30 1.450(13) .
C30 C31 1.350(8) 2_656
C30 C31 1.350(8) .
C31 C32 1.403(10) .
C31 H31 0.9300 .
C32 N4 1.319(8) .
C32 H32 0.9300 .
N4 C32 1.320(8) 2_656
N4 CD2 2.384(8) 1_545
C18 N1 1.329(9) .
C18 H18 0.9300 .
C17 N1 1.340(9) .
C17 H17 0.9300 .
N1 CD1 2.363(6) 1_565

loop_
_geom_torsion_atom_site_label_1
_geom_torsion_atom_site_label_2
_geom_torsion_atom_site_label_3
_geom_torsion_atom_site_label_4
_geom_torsion
_geom_torsion_site_symmetry_1
_geom_torsion_site_symmetry_4
CD2 O5 C16 O6 1.9(10) . .
CD2 O5 C16 C15 179.0(4) . .
O6 C16 C15 C14 0.0(9) . .
O5 C16 C15 C14 -177.5(6) . .
O6 C16 C15 C10 178.8(7) . .
O5 C16 C15 C10 1.4(10) . .
C10 C15 C14 C13 1.0(11) . .
C16 C15 C14 C13 179.9(7) . .
C15 C14 C13 C12 -2.3(12) . .
C23 N2 C19 C20 1.4(12) . .
CD1 N2 C19 C20 -166.5(6) . .
C21 C20 C19 N2 0.0(13) . .
C14 C13 C12 C11 2.1(12) . .
C13 C12 C11 C10 -0.5(13) . .
C12 C11 C10 C15 -0.9(13) . .
C12 C11 C10 C9 176.8(8) . .
C14 C15 C10 C11 0.6(11) . .
C16 C15 C10 C11 -178.2(7) . .
C14 C15 C10 C9 -177.1(7) . .
C16 C15 C10 C9 4.0(12) . .
C5 O7 C9 C10 179.1(7) . .
C11 C10 C9 O7 3.9(11) . .
C15 C10 C9 O7 -178.5(7) . .
C9 O7 C5 C4 -178.7(7) . .
C9 O7 C5 C6 -0.9(11) . .
C19 N2 C23 C22 1.2(12) . .
CD1 N2 C23 C22 168.1(6) . .
C6 C5 C4 C3 1.4(12) . .
O7 C5 C4 C3 179.4(7) . .
C4 C5 C6 C1 -1.2(12) . .
O7 C5 C6 C1 -179.0(7) . .
C5 C6 C1 C2 1.3(11) . .
C5 C6 C1 C7 -177.5(7) . .
C19 C20 C21 C22 -3.9(11) . .
C19 C20 C21 C24 -179.7(7) . .
C26 C24 C21 C20 167.0(7) . .
C25 C24 C21 C20 -14.6(11) . .
C26 C24 C21 C22 -8.6(11) . .
C25 C24 C21 C22 169.7(7) . .
C5 C4 C3 C2 -1.8(11) . .
C5 C4 C3 C8 178.5(6) . .
C4 C3 C2 C1 1.9(10) . .
C8 C3 C2 C1 -178.4(6) . .
C6 C1 C2 C3 -1.6(10) . .
C7 C1 C2 C3 177.1(6) . .
CD1 O4 C8 O3 -9.1(7) 3_557 .
CD1 O4 C8 C3 172.5(4) 3_557 .
CD1 O3 C8 O4 103.1(9) . .
CD1 O3 C8 C3 -78.6(10) . .
C4 C3 C8 O4 1.1(9) . .
C2 C3 C8 O4 -178.7(6) . .
C4 C3 C8 O3 -177.3(6) . .
C2 C3 C8 O3 3.0(9) . .
C20 C21 C22 C23 6.3(12) . .
C24 C21 C22 C23 -177.9(7) . .
N2 C23 C22 C21 -5.2(14) . .
CD1 O2 C7 O1 -0.4(7) 2_556 .
CD1 O2 C7 C1 179.2(5) 2_556 .
CD1 O1 C7 O2 0.4(7) 2_556 .
CD1 O1 C7 C1 -179.2(6) 2_556 .
C6 C1 C7 O2 179.1(7) . .
C2 C1 C7 O2 0.4(10) . .
C6 C1 C7 O1 -1.3(10) . .
C2 C1 C7 O1 179.9(6) . .
C26 C24 C25 C18 -2.5(11) . .
C21 C24 C25 C18 178.9(7) . .
C25 C24 C26 C17 2.0(11) . .
C21 C24 C26 C17 -179.6(7) . .
C27 N3 C27 C28 0.0(5) 2_656 .
CD2 N3 C27 C28 180.0(5) . .
N3 C27 C28 C29 0.1(11) . .
C27 C28 C29 C28 0.0(5) . 2_656
C27 C28 C29 C30 180.0(5) . .
C28 C29 C30 C31 31.9(5) 2_656 2_656
C28 C29 C30 C31 -148.1(5) . 2_656
C28 C29 C30 C31 -148.1(5) 2_656 .
C28 C29 C30 C31 31.9(5) . .
C31 C30 C31 C32 -0.5(5) 2_656 .
C29 C30 C31 C32 179.5(5) . .
C30 C31 C32 N4 1.1(10) . .
C31 C32 N4 C32 -0.5(5) . 2_656
C31 C32 N4 CD2 179.5(5) . 1_545
C24 C25 C18 N1 0.1(12) . .
C24 C26 C17 N1 1.1(12) . .
C25 C18 N1 C17 3.0(11) . .
C25 C18 N1 CD1 -176.8(6) . 1_565
C26 C17 N1 C18 -3.5(11) . .
C26 C17 N1 CD1 176.2(6) . 1_565
